data_7210090
loop_
_publ_author_name
'Zhang, Xiutang'
'Fan, Liming'
'Sun, Zhong'
'Zhang, Wei'
'Fan, Weiliu'
'Sun, Liming'
'Zhao, Xian'

_publ_section_title
;
 Syntheses, structures, and luminescence of four lanthanide metal--organic
 frameworks based on lanthanide-oxide chains with C2- or C3-symmetric
 trigonal-planar polycarboxylate ligands
;
_journal_issue 24
_journal_name_full CrystEngComm
_journal_page_first 4910
_journal_paper_doi 10.1039/c3ce27082c
_journal_volume 15
_journal_year 2013
_chemical_formula_moiety 'C50 H30.67 Ce N2 Na0.33 O8, 2(H2 O)'
_chemical_formula_sum 'C50 H34.67 Ce N2 Na0.33 O10'
_chemical_formula_weight 971.24
_chemical_name_systematic
;
?
;
_space_group_IT_number 148
_symmetry_cell_setting rhombohedral
_symmetry_space_group_name_Hall '-R 3'
_symmetry_space_group_name_H-M 'R -3 :H'
_atom_sites_solution_hydrogens geom
_atom_sites_solution_primary direct
_atom_sites_solution_secondary difmap
_audit_creation_method SHELXL-97
_cell_angle_alpha 90.00
_cell_angle_beta 90.00
_cell_angle_gamma 120.00
_cell_formula_units_Z 9
_cell_length_a 29.5404(12)
_cell_length_b 29.5404(12)
_cell_length_c 14.9218(12)
_cell_measurement_reflns_used 2713
_cell_measurement_temperature 295(2)
_cell_measurement_theta_max 20.51
_cell_measurement_theta_min 2.39
_cell_volume 11276.8(11)
_computing_cell_refinement 'SAINT-Plus (Bruker, 2001)'
_computing_data_collection 'APEX2 (Bruker, 2004)'
_computing_data_reduction SAINT-Plus
_computing_molecular_graphics 'SHELXTL (Sheldrick, 2008)'
_computing_publication_material SHELXTL
_computing_structure_refinement 'SHELXL97 (Sheldrick, 2008)'
_computing_structure_solution 'SHELXS97 (Sheldrick, 2008)'
_diffrn_ambient_temperature 295(2)
_diffrn_measured_fraction_theta_full 0.997
_diffrn_measured_fraction_theta_max 0.997
_diffrn_measurement_device_type 'Bruker APEXII CCD'
_diffrn_measurement_method '\f and \w scans'
_diffrn_radiation_monochromator graphite
_diffrn_radiation_source 'fine-focus sealed tube'
_diffrn_radiation_type MoK\a
_diffrn_radiation_wavelength 0.71073
_diffrn_reflns_av_R_equivalents 0.0230
_diffrn_reflns_av_sigmaI/netI 0.0195
_diffrn_reflns_limit_h_max 31
_diffrn_reflns_limit_h_min -36
_diffrn_reflns_limit_k_max 36
_diffrn_reflns_limit_k_min -34
_diffrn_reflns_limit_l_max 15
_diffrn_reflns_limit_l_min -18
_diffrn_reflns_number 20850
_diffrn_reflns_theta_full 26.00
_diffrn_reflns_theta_max 26.00
_diffrn_reflns_theta_min 2.39
_diffrn_standards_number 0
_exptl_absorpt_coefficient_mu 0.966
_exptl_absorpt_correction_T_max 0.7411
_exptl_absorpt_correction_T_min 0.6815
_exptl_absorpt_correction_type multi-scan
_exptl_absorpt_process_details '(SADABS; Bruker, 2001)'
_exptl_crystal_colour colorless
_exptl_crystal_density_diffrn 1.289
_exptl_crystal_density_method 'not measured'
_exptl_crystal_description block
_exptl_crystal_F_000 4425
_exptl_crystal_size_max 0.43
_exptl_crystal_size_mid 0.37
_exptl_crystal_size_min 0.33
_refine_diff_density_max 1.255
_refine_diff_density_min -0.565
_refine_diff_density_rms 0.083
_refine_ls_extinction_method none
_refine_ls_goodness_of_fit_ref 1.001
_refine_ls_hydrogen_treatment mixed
_refine_ls_matrix_type full
_refine_ls_number_parameters 303
_refine_ls_number_reflns 4907
_refine_ls_number_restraints 72
_refine_ls_restrained_S_all 1.062
_refine_ls_R_factor_all 0.0412
_refine_ls_R_factor_gt 0.0332
_refine_ls_shift/su_max 0.001
_refine_ls_shift/su_mean 0.000
_refine_ls_structure_factor_coef Fsqd
_refine_ls_weighting_details 'calc w=1/[\s^2^(Fo^2^)+(0.0640P)^2^+51.6133P] where P=(Fo^2^+2Fc^2^)/3'
_refine_ls_weighting_scheme calc
_refine_ls_wR_factor_gt 0.0984
_refine_ls_wR_factor_ref 0.1073
_reflns_number_gt 4184
_reflns_number_total 4907
_reflns_threshold_expression I>2\s(I)
_cod_data_source_file c3ce27082c.txt
_cod_data_source_block z1
_cod_depositor_comments
;
The following automatic conversions were performed:

'_symmetry_cell_setting' value 'Rhombohedral' changed to
'rhombohedral' according to
/home/saulius/struct/CIF-dictionaries/cif_core.dic dictionary named
'cif_core.dic' version 2.4.2 from 2011-04-26.

Automatic conversion script
Id: cif_fix_values 1891 2012-01-12 08:04:46Z andrius 
;
_cod_original_sg_symbol_H-M R-3
_cod_database_code 7210090

loop_
_symmetry_equiv_pos_as_xyz
'x, y, z'
'-y, x-y, z'
'-x+y, -x, z'
'x+2/3, y+1/3, z+1/3'
'-y+2/3, x-y+1/3, z+1/3'
'-x+y+2/3, -x+1/3, z+1/3'
'x+1/3, y+2/3, z+2/3'
'-y+1/3, x-y+2/3, z+2/3'
'-x+y+1/3, -x+2/3, z+2/3'
'-x, -y, -z'
'y, -x+y, -z'
'x-y, x, -z'
'-x+2/3, -y+1/3, -z+1/3'
'y+2/3, -x+y+1/3, -z+1/3'
'x-y+2/3, x+1/3, -z+1/3'
'-x+1/3, -y+2/3, -z+2/3'
'y+1/3, -x+y+2/3, -z+2/3'
'x-y+1/3, x+2/3, -z+2/3'

loop_
_atom_site_label
_atom_site_type_symbol
_atom_site_fract_x
_atom_site_fract_y
_atom_site_fract_z
_atom_site_U_iso_or_equiv
_atom_site_adp_type
_atom_site_occupancy
_atom_site_symmetry_multiplicity
_atom_site_calc_flag
_atom_site_refinement_flags
_atom_site_disorder_assembly
_atom_site_disorder_group
C1 C 0.73555(13) 0.30546(13) 0.9746(2) 0.0307(7) Uani 1 1 d . . .
C2 C 0.77131(13) 0.29326(14) 0.9220(2) 0.0331(7) Uani 1 1 d . . .
C3 C 0.79637(17) 0.32250(16) 0.8484(3) 0.0514(11) Uani 1 1 d . . .
H3 H 0.7929 0.3513 0.8342 0.062 Uiso 1 1 calc R . .
C4 C 0.82676(19) 0.31025(18) 0.7944(3) 0.0587(13) Uani 1 1 d . . .
H4 H 0.8438 0.3312 0.7452 0.070 Uiso 1 1 calc R . .
C5 C 0.83207(15) 0.26716(16) 0.8129(3) 0.0410(8) Uani 1 1 d . . .
C6 C 0.80687(19) 0.23770(18) 0.8884(3) 0.0556(11) Uani 1 1 d . . .
H6 H 0.8101 0.2088 0.9027 0.067 Uiso 1 1 calc R . .
C7 C 0.77694(18) 0.25079(18) 0.9429(3) 0.0512(10) Uani 1 1 d . . .
H7 H 0.7607 0.2309 0.9936 0.061 Uiso 1 1 calc R . .
C8 C 0.86162(16) 0.25135(16) 0.7522(3) 0.0432(9) Uani 1 1 d . . .
C9 C 0.87151(17) 0.26766(18) 0.6646(3) 0.0509(10) Uani 1 1 d . . .
H9 H 0.8607 0.2902 0.6427 0.061 Uiso 1 1 calc R . .
C10 C 0.89754(19) 0.25081(19) 0.6085(3) 0.0560(11) Uani 1 1 d . A .
C11 C 0.91324(19) 0.21769(19) 0.6455(3) 0.0552(11) Uani 1 1 d . . .
H11 H 0.9312 0.2057 0.6106 0.066 Uiso 1 1 calc R . .
C12 C 0.90216(17) 0.20266(17) 0.7340(3) 0.0475(10) Uani 1 1 d . . .
C13 C 0.9095(2) 0.2688(2) 0.5141(3) 0.0816(17) Uani 1 1 d DU . .
C14 C 0.9616(3) 0.2894(4) 0.4847(6) 0.092(3) Uani 0.597(7) 1 d PDU A 1
H14 H 0.9860 0.2878 0.5221 0.110 Uiso 0.597(7) 1 calc PR A 1
C15 C 0.9769(5) 0.3121(5) 0.4003(7) 0.123(4) Uani 0.597(7) 1 d PDU A 1
H15 H 1.0112 0.3255 0.3810 0.147 Uiso 0.597(7) 1 calc PR A 1
C16 C 0.9407(5) 0.3145(5) 0.3457(8) 0.125(4) Uani 0.597(7) 1 d PDU A 1
H16 H 0.9506 0.3299 0.2894 0.150 Uiso 0.597(7) 1 calc PR A 1
C17 C 0.8882(6) 0.2935(5) 0.3751(8) 0.168(5) Uani 0.597(7) 1 d PDU A 1
H17 H 0.8641 0.2951 0.3370 0.201 Uiso 0.597(7) 1 calc PR A 1
C18 C 0.8713(4) 0.2702(4) 0.4601(7) 0.095(3) Uani 0.597(7) 1 d PDU A 1
H18 H 0.8370 0.2566 0.4792 0.114 Uiso 0.597(7) 1 calc PR A 1
C14' C 0.9371(5) 0.2544(5) 0.4567(8) 0.092(3) Uani 0.403(7) 1 d PD A 2
H14' H 0.9550 0.2389 0.4807 0.110 Uiso 0.403(7) 1 calc PR A 2
C15' C 0.9389(7) 0.2624(7) 0.3647(9) 0.123(4) Uani 0.403(7) 1 d PD A 2
H15' H 0.9580 0.2522 0.3289 0.147 Uiso 0.403(7) 1 calc PR A 2
C16' C 0.9129(7) 0.2853(7) 0.3254(11) 0.125(4) Uani 0.403(7) 1 d PD A 2
H16' H 0.9139 0.2906 0.2638 0.150 Uiso 0.403(7) 1 calc PR A 2
C17' C 0.8846(8) 0.3004(8) 0.3826(11) 0.168(5) Uani 0.403(7) 1 d PD A 2
H17' H 0.8668 0.3160 0.3583 0.201 Uiso 0.403(7) 1 calc PR A 2
C18' C 0.8830(6) 0.2923(6) 0.4753(11) 0.095(3) Uani 0.403(7) 1 d PD A 2
H18' H 0.8642 0.3025 0.5116 0.114 Uiso 0.403(7) 1 calc PR A 2
C19 C 0.91753(18) 0.16695(17) 0.7769(3) 0.0489(10) Uani 1 1 d . . .
C20 C 0.92276(17) 0.12994(17) 0.7276(3) 0.0467(10) Uani 1 1 d . . .
H20 H 0.9177 0.1280 0.6659 0.056 Uiso 1 1 calc R . .
C21 C 0.93538(16) 0.09602(16) 0.7694(3) 0.0423(9) Uani 1 1 d . . .
H21 H 0.9381 0.0710 0.7357 0.051 Uiso 1 1 calc R . .
C22 C 0.94400(17) 0.09894(17) 0.8606(3) 0.0458(10) Uani 1 1 d . . .
C23 C 0.9390(3) 0.1359(2) 0.9099(3) 0.0751(17) Uani 1 1 d . . .
H23 H 0.9446 0.1382 0.9715 0.090 Uiso 1 1 calc R . .
C24 C 0.9256(3) 0.1692(2) 0.8678(3) 0.0752(17) Uani 1 1 d . . .
H24 H 0.9220 0.1936 0.9017 0.090 Uiso 1 1 calc R . .
C25 C 0.95951(17) 0.06422(16) 0.9070(3) 0.0446(9) Uani 1 1 d . . .
Ce1 Ce 1.0000 0.0000 1.0000 0.02150(12) Uani 1 6 d S . .
Ce2 Ce 1.0000 0.0000 0.739197(19) 0.02308(11) Uani 1 3 d S . .
Na1 Na 0.6667 0.3333 0.8333 0.0277(6) Uani 1 6 d S . .
N1 N 0.87691(14) 0.21941(14) 0.7868(2) 0.0476(8) Uani 1 1 d . . .
H1 H 0.8706 0.2098 0.8420 0.057 Uiso 1 1 calc R . .
O1 O 0.71330(11) 0.28016(11) 1.04403(16) 0.0421(6) Uani 1 1 d . . .
O2 O 0.72789(9) 0.34161(9) 0.94629(15) 0.0306(5) Uani 1 1 d . . .
O3 O 0.96023(19) 0.06325(16) 0.9905(2) 0.0824(12) Uani 1 1 d U . .
O4 O 0.96994(9) 0.03437(9) 0.86141(16) 0.0343(5) Uani 1 1 d . . .
O1W O 0.9382(4) 0.1045(4) 0.1444(4) 0.245(6) Uani 1 1 d . . .

loop_
_atom_site_aniso_label
_atom_site_aniso_U_11
_atom_site_aniso_U_22
_atom_site_aniso_U_33
_atom_site_aniso_U_23
_atom_site_aniso_U_13
_atom_site_aniso_U_12
C1 0.0293(16) 0.0364(17) 0.0301(17) -0.0062(14) -0.0056(13) 0.0191(15)
C2 0.0340(17) 0.0385(18) 0.0329(17) -0.0021(14) -0.0020(14) 0.0227(15)
C3 0.066(3) 0.048(2) 0.062(3) 0.019(2) 0.027(2) 0.046(2)
C4 0.078(3) 0.061(3) 0.063(3) 0.028(2) 0.036(2) 0.055(3)
C5 0.049(2) 0.050(2) 0.039(2) 0.0030(17) 0.0024(17) 0.0365(19)
C6 0.081(3) 0.066(3) 0.053(2) 0.014(2) 0.014(2) 0.062(3)
C7 0.070(3) 0.066(3) 0.042(2) 0.014(2) 0.013(2) 0.052(2)
C8 0.051(2) 0.050(2) 0.046(2) 0.0028(18) 0.0017(18) 0.039(2)
C9 0.062(3) 0.065(3) 0.052(2) 0.014(2) 0.012(2) 0.052(2)
C10 0.070(3) 0.073(3) 0.052(2) 0.014(2) 0.014(2) 0.056(3)
C11 0.076(3) 0.076(3) 0.047(2) 0.008(2) 0.012(2) 0.063(3)
C12 0.065(3) 0.059(2) 0.044(2) 0.0021(19) 0.0030(19) 0.050(2)
C13 0.111(4) 0.118(4) 0.064(3) 0.032(3) 0.028(3) 0.093(4)
C14 0.116(7) 0.119(7) 0.082(5) 0.029(5) 0.042(5) 0.089(6)
C15 0.127(8) 0.163(9) 0.115(7) 0.036(6) 0.058(6) 0.100(7)
C16 0.128(9) 0.160(10) 0.097(6) 0.042(7) 0.034(6) 0.081(8)
C17 0.204(8) 0.218(9) 0.123(7) 0.066(6) 0.023(6) 0.137(7)
C18 0.128(6) 0.112(8) 0.075(5) 0.018(6) 0.007(5) 0.082(6)
C14' 0.116(7) 0.119(7) 0.082(5) 0.029(5) 0.042(5) 0.089(6)
C15' 0.127(8) 0.163(9) 0.115(7) 0.036(6) 0.058(6) 0.100(7)
C16' 0.128(9) 0.160(10) 0.097(6) 0.042(7) 0.034(6) 0.081(8)
C17' 0.204(8) 0.218(9) 0.123(7) 0.066(6) 0.023(6) 0.137(7)
C18' 0.128(6) 0.112(8) 0.075(5) 0.018(6) 0.007(5) 0.082(6)
C19 0.070(3) 0.060(3) 0.043(2) 0.0009(19) -0.0005(19) 0.052(2)
C20 0.065(3) 0.069(3) 0.0324(19) -0.0025(18) -0.0012(18) 0.053(2)
C21 0.056(2) 0.055(2) 0.0388(19) -0.0057(17) -0.0015(17) 0.045(2)
C22 0.067(3) 0.057(2) 0.037(2) -0.0078(18) -0.0081(18) 0.049(2)
C23 0.142(5) 0.096(4) 0.039(2) -0.016(2) -0.019(3) 0.098(4)
C24 0.146(5) 0.089(4) 0.046(3) -0.016(2) -0.015(3) 0.101(4)
C25 0.066(3) 0.054(2) 0.0341(19) -0.0081(17) -0.0097(18) 0.046(2)
Ce1 0.02316(15) 0.02316(15) 0.0182(2) 0.000 0.000 0.01158(8)
Ce2 0.02490(13) 0.02490(13) 0.01945(17) 0.000 0.000 0.01245(7)
Na1 0.0297(10) 0.0297(10) 0.0239(15) 0.000 0.000 0.0148(5)
N1 0.068(2) 0.060(2) 0.0389(17) 0.0037(15) 0.0050(16) 0.0504(19)
O1 0.0584(16) 0.0528(16) 0.0314(13) 0.0103(11) 0.0096(12) 0.0399(14)
O2 0.0299(11) 0.0358(12) 0.0321(12) 0.0015(10) 0.0020(10) 0.0209(10)
O3 0.154(4) 0.105(3) 0.0452(18) -0.0148(18) -0.023(2) 0.108(3)
O4 0.0424(14) 0.0410(13) 0.0325(12) 0.0011(10) 0.0028(10) 0.0306(12)
O1W 0.512(16) 0.392(12) 0.073(4) 0.055(5) 0.058(6) 0.409(13)

loop_
_atom_type_symbol
_atom_type_description
_atom_type_scat_dispersion_real
_atom_type_scat_dispersion_imag
_atom_type_scat_source
C C 0.0033 0.0016 'International Tables Vol C Tables 4.2.6.8 and 6.1.1.4'
H H 0.0000 0.0000 'International Tables Vol C Tables 4.2.6.8 and 6.1.1.4'
N N 0.0061 0.0033 'International Tables Vol C Tables 4.2.6.8 and 6.1.1.4'
O O 0.0106 0.0060 'International Tables Vol C Tables 4.2.6.8 and 6.1.1.4'
Ce Ce -0.2486 2.6331 'International Tables Vol C Tables 4.2.6.8 and 6.1.1.4'
Na Na 0.0362 0.0249 'International Tables Vol C Tables 4.2.6.8 and 6.1.1.4'

loop_
_geom_angle_atom_site_label_1
_geom_angle_atom_site_label_2
_geom_angle_atom_site_label_3
_geom_angle
_geom_angle_site_symmetry_1
_geom_angle_site_symmetry_3
O1 C1 O2 121.0(3) . .
O1 C1 C2 120.8(3) . .
O2 C1 C2 118.2(3) . .
O1 C1 Ce2 61.70(17) . 4_455
O2 C1 Ce2 59.32(16) . 4_455
C2 C1 Ce2 177.5(2) . 4_455
C3 C2 C7 118.9(3) . .
C3 C2 C1 119.6(3) . .
C7 C2 C1 121.4(3) . .
C2 C3 C4 121.4(3) . .
C2 C3 H3 119.3 . .
C4 C3 H3 119.3 . .
C3 C4 C5 120.8(4) . .
C3 C4 H4 119.6 . .
C5 C4 H4 119.6 . .
C4 C5 C6 117.7(3) . .
C4 C5 C8 121.5(4) . .
C6 C5 C8 120.8(3) . .
C7 C6 C5 121.0(4) . .
C7 C6 H6 119.5 . .
C5 C6 H6 119.5 . .
C2 C7 C6 120.2(4) . .
C2 C7 H7 119.9 . .
C6 C7 H7 119.9 . .
N1 C8 C9 121.8(3) . .
N1 C8 C5 116.5(3) . .
C9 C8 C5 121.7(3) . .
C8 C9 C10 120.5(4) . .
C8 C9 H9 119.8 . .
C10 C9 H9 119.8 . .
C9 C10 C11 117.0(4) . .
C9 C10 C13 121.3(4) . .
C11 C10 C13 121.7(4) . .
C12 C11 C10 119.9(4) . .
C12 C11 H11 120.1 . .
C10 C11 H11 120.1 . .
N1 C12 C11 122.1(3) . .
N1 C12 C19 115.7(3) . .
C11 C12 C19 122.2(3) . .
C14' C13 C18' 117.0(9) . .
C14' C13 C18 104.9(8) . .
C18' C13 C18 25.0(8) . .
C14' C13 C14 42.2(6) . .
C18' C13 C14 114.5(8) . .
C18 C13 C14 121.8(7) . .
C14' C13 C10 123.1(6) . .
C18' C13 C10 118.6(8) . .
C18 C13 C10 120.4(6) . .
C14 C13 C10 117.5(5) . .
C15 C14 C13 120.6(8) . .
C15 C14 H14 119.7 . .
C13 C14 H14 119.7 . .
C16 C15 C14 119.3(9) . .
C16 C15 H15 120.3 . .
C14 C15 H15 120.3 . .
C15 C16 C17 120.1(9) . .
C15 C16 H16 119.9 . .
C17 C16 H16 119.9 . .
C18 C17 C16 122.2(10) . .
C18 C17 H17 118.9 . .
C16 C17 H17 118.9 . .
C13 C18 C17 116.0(9) . .
C13 C18 H18 122.0 . .
C17 C18 H18 122.0 . .
C13 C14' C15' 122.5(10) . .
C13 C14' H14' 118.8 . .
C15' C14' H14' 118.8 . .
C16' C15' C14' 121.2(11) . .
C16' C15' H15' 119.4 . .
C14' C15' H15' 119.4 . .
C15' C16' C17' 117.3(11) . .
C15' C16' H16' 121.3 . .
C17' C16' H16' 121.3 . .
C18' C17' C16' 121.1(12) . .
C18' C17' H17' 119.5 . .
C16' C17' H17' 119.5 . .
C17' C18' C13 121.0(11) . .
C17' C18' H18' 119.5 . .
C13 C18' H18' 119.5 . .
C24 C19 C20 118.5(4) . .
C24 C19 C12 119.8(4) . .
C20 C19 C12 121.7(4) . .
C21 C20 C19 120.6(4) . .
C21 C20 H20 119.7 . .
C19 C20 H20 119.7 . .
C22 C21 C20 120.6(3) . .
C22 C21 H21 119.7 . .
C20 C21 H21 119.7 . .
C21 C22 C23 119.0(4) . .
C21 C22 C25 121.8(3) . .
C23 C22 C25 119.2(4) . .
C24 C23 C22 120.1(4) . .
C24 C23 H23 120.0 . .
C22 C23 H23 120.0 . .
C19 C24 C23 121.2(4) . .
C19 C24 H24 119.4 . .
C23 C24 H24 119.4 . .
O3 C25 O4 120.5(3) . .
O3 C25 C22 119.7(3) . .
O4 C25 C22 119.8(3) . .
O4 Ce1 O4 180.0 2_645 11_667
O4 Ce1 O4 65.37(8) 2_645 3_765
O4 Ce1 O4 114.63(8) 11_667 3_765
O4 Ce1 O4 65.37(8) 2_645 .
O4 Ce1 O4 114.63(8) 11_667 .
O4 Ce1 O4 65.37(8) 3_765 .
O4 Ce1 O4 114.63(8) 2_645 12_547
O4 Ce1 O4 65.37(8) 11_667 12_547
O4 Ce1 O4 180.00(9) 3_765 12_547
O4 Ce1 O4 114.63(8) . 12_547
O4 Ce1 O4 114.63(8) 2_645 10_757
O4 Ce1 O4 65.37(8) 11_667 10_757
O4 Ce1 O4 114.63(8) 3_765 10_757
O4 Ce1 O4 180.00(6) . 10_757
O4 Ce1 O4 65.37(8) 12_547 10_757
O4 Ce1 O3 48.58(8) 2_645 2_645
O4 Ce1 O3 131.42(8) 11_667 2_645
O4 Ce1 O3 108.55(9) 3_765 2_645
O4 Ce1 O3 102.64(11) . 2_645
O4 Ce1 O3 71.45(9) 12_547 2_645
O4 Ce1 O3 77.36(11) 10_757 2_645
O4 Ce1 O3 131.42(8) 2_645 11_667
O4 Ce1 O3 48.58(8) 11_667 11_667
O4 Ce1 O3 71.45(9) 3_765 11_667
O4 Ce1 O3 77.36(11) . 11_667
O4 Ce1 O3 108.55(9) 12_547 11_667
O4 Ce1 O3 102.64(11) 10_757 11_667
O3 Ce1 O3 180.00(16) 2_645 11_667
O4 Ce1 O3 71.45(9) 2_645 10_757
O4 Ce1 O3 108.55(9) 11_667 10_757
O4 Ce1 O3 77.36(11) 3_765 10_757
O4 Ce1 O3 131.42(8) . 10_757
O4 Ce1 O3 102.64(11) 12_547 10_757
O4 Ce1 O3 48.58(8) 10_757 10_757
O3 Ce1 O3 60.280(13) 2_645 10_757
O3 Ce1 O3 119.720(14) 11_667 10_757
O4 Ce1 O3 102.64(11) 2_645 3_765
O4 Ce1 O3 77.36(11) 11_667 3_765
O4 Ce1 O3 48.58(8) 3_765 3_765
O4 Ce1 O3 108.55(9) . 3_765
O4 Ce1 O3 131.42(8) 12_547 3_765
O4 Ce1 O3 71.45(9) 10_757 3_765
O3 Ce1 O3 119.720(13) 2_645 3_765
O3 Ce1 O3 60.280(13) 11_667 3_765
O3 Ce1 O3 60.280(14) 10_757 3_765
O4 Ce1 O3 77.36(11) 2_645 12_547
O4 Ce1 O3 102.64(11) 11_667 12_547
O4 Ce1 O3 131.42(8) 3_765 12_547
O4 Ce1 O3 71.45(9) . 12_547
O4 Ce1 O3 48.58(8) 12_547 12_547
O4 Ce1 O3 108.55(9) 10_757 12_547
O3 Ce1 O3 60.280(14) 2_645 12_547
O3 Ce1 O3 119.720(13) 11_667 12_547
O3 Ce1 O3 119.720(14) 10_757 12_547
O3 Ce1 O3 180.0 3_765 12_547
O4 Ce1 O3 108.55(9) 2_645 .
O4 Ce1 O3 71.45(9) 11_667 .
O4 Ce1 O3 102.64(11) 3_765 .
O4 Ce1 O3 48.58(8) . .
O4 Ce1 O3 77.36(11) 12_547 .
O4 Ce1 O3 131.42(8) 10_757 .
O3 Ce1 O3 119.720(14) 2_645 .
O3 Ce1 O3 60.280(13) 11_667 .
O3 Ce1 O3 180.000(1) 10_757 .
O3 Ce1 O3 119.720(14) 3_765 .
O3 Ce1 O3 60.280(13) 12_547 .
O4 Ce2 O4 71.03(8) 3_765 .
O4 Ce2 O4 71.03(8) 3_765 2_645
O4 Ce2 O4 71.03(8) . 2_645
O4 Ce2 O2 128.59(8) 3_765 8_644
O4 Ce2 O2 97.48(7) . 8_644
O4 Ce2 O2 153.90(8) 2_645 8_644
O4 Ce2 O2 153.90(8) 3_765 9_654
O4 Ce2 O2 128.60(8) . 9_654
O4 Ce2 O2 97.48(7) 2_645 9_654
O2 Ce2 O2 70.92(8) 8_644 9_654
O4 Ce2 O2 97.47(7) 3_765 7_544
O4 Ce2 O2 153.90(8) . 7_544
O4 Ce2 O2 128.59(8) 2_645 7_544
O2 Ce2 O2 70.92(8) 8_644 7_544
O2 Ce2 O2 70.92(8) 9_654 7_544
O4 Ce2 O1 141.58(8) 3_765 9_654
O4 Ce2 O1 77.96(8) . 9_654
O4 Ce2 O1 77.90(8) 2_645 9_654
O2 Ce2 O1 76.77(8) 8_644 9_654
O2 Ce2 O1 50.72(7) 9_654 9_654
O2 Ce2 O1 119.76(7) 7_544 9_654
O4 Ce2 O1 77.96(8) 3_765 8_644
O4 Ce2 O1 77.91(8) . 8_644
O4 Ce2 O1 141.58(8) 2_645 8_644
O2 Ce2 O1 50.73(7) 8_644 8_644
O2 Ce2 O1 119.76(7) 9_654 8_644
O2 Ce2 O1 76.76(8) 7_544 8_644
O1 Ce2 O1 117.36(3) 9_654 8_644
O4 Ce2 O1 77.91(8) 3_765 7_544
O4 Ce2 O1 141.58(8) . 7_544
O4 Ce2 O1 77.96(8) 2_645 7_544
O2 Ce2 O1 119.76(7) 8_644 7_544
O2 Ce2 O1 76.76(8) 9_654 7_544
O2 Ce2 O1 50.72(7) 7_544 7_544
O1 Ce2 O1 117.36(3) 9_654 7_544
O1 Ce2 O1 117.36(3) 8_644 7_544
C1 Ce2 C1 97.38(8) 9_654 7_544
O2 Na1 O2 180.0 16_656 .
O2 Na1 O2 104.11(8) 16_656 3_665
O2 Na1 O2 75.89(8) . 3_665
O2 Na1 O2 75.89(8) 16_656 18_546
O2 Na1 O2 104.11(8) . 18_546
O2 Na1 O2 180.00(7) 3_665 18_546
O2 Na1 O2 104.11(8) 16_656 2_655
O2 Na1 O2 75.89(8) . 2_655
O2 Na1 O2 75.89(8) 3_665 2_655
O2 Na1 O2 104.11(8) 18_546 2_655
O2 Na1 O2 75.89(8) 16_656 17_556
O2 Na1 O2 104.11(8) . 17_556
O2 Na1 O2 104.11(8) 3_665 17_556
O2 Na1 O2 75.89(8) 18_546 17_556
O2 Na1 O2 180.0 2_655 17_556
C8 N1 C12 118.8(3) . .
C8 N1 H1 120.6 . .
C12 N1 H1 120.6 . .
C1 O1 Ce2 93.06(19) . 4_455
C1 O2 Na1 126.3(2) . .
C1 O2 Ce2 95.20(19) . 4_455
Na1 O2 Ce2 92.70(7) . 4_455
C25 O3 Ce1 95.0(2) . .
C25 O4 Ce2 161.6(3) . .
C25 O4 Ce1 95.3(2) . .
Ce2 O4 Ce1 99.30(8) . .

loop_
_geom_bond_atom_site_label_1
_geom_bond_atom_site_label_2
_geom_bond_distance
_geom_bond_site_symmetry_2
C1 O1 1.255(4) .
C1 O2 1.269(4) .
C1 C2 1.497(4) .
C1 Ce2 2.938(3) 4_455
C2 C3 1.365(5) .
C2 C7 1.381(5) .
C3 C4 1.382(5) .
C3 H3 0.9300 .
C4 C5 1.386(5) .
C4 H4 0.9300 .
C5 C6 1.391(6) .
C5 C8 1.485(5) .
C6 C7 1.391(6) .
C6 H6 0.9300 .
C7 H7 0.9300 .
C8 N1 1.337(5) .
C8 C9 1.374(6) .
C9 C10 1.387(6) .
C9 H9 0.9300 .
C10 C11 1.389(6) .
C10 C13 1.485(6) .
C11 C12 1.380(6) .
C11 H11 0.9300 .
C12 N1 1.339(5) .
C12 C19 1.485(5) .
C13 C14' 1.388(8) .
C13 C18' 1.401(9) .
C13 C18 1.403(8) .
C13 C14 1.414(8) .
C14 C15 1.391(8) .
C14 H14 0.9300 .
C15 C16 1.372(9) .
C15 H15 0.9300 .
C16 C17 1.423(9) .
C16 H16 0.9300 .
C17 C18 1.409(9) .
C17 H17 0.9300 .
C18 H18 0.9300 .
C14' C15' 1.389(9) .
C14' H14' 0.9300 .
C15' C16' 1.384(10) .
C15' H15' 0.9300 .
C16' C17' 1.412(10) .
C16' H16' 0.9300 .
C17' C18' 1.401(10) .
C17' H17' 0.9300 .
C18' H18' 0.9300 .
C19 C24 1.374(6) .
C19 C20 1.389(5) .
C20 C21 1.380(5) .
C20 H20 0.9300 .
C21 C22 1.379(5) .
C21 H21 0.9300 .
C22 C23 1.385(6) .
C22 C25 1.487(5) .
C23 C24 1.382(6) .
C23 H23 0.9300 .
C24 H24 0.9300 .
C25 O3 1.248(5) .
C25 O4 1.268(4) .
Ce1 O4 2.645(2) 2_645
Ce1 O4 2.645(2) 11_667
Ce1 O4 2.645(2) 3_765
Ce1 O4 2.645(2) .
Ce1 O4 2.645(2) 12_547
Ce1 O4 2.645(2) 10_757
Ce1 O3 2.662(3) 2_645
Ce1 O3 2.662(3) 11_667
Ce1 O3 2.662(3) 10_757
Ce1 O3 2.662(3) 3_765
Ce1 O3 2.662(3) 12_547
Ce1 O3 2.662(3) .
Ce2 O4 2.459(2) 3_765
Ce2 O4 2.459(2) .
Ce2 O4 2.459(2) 2_645
Ce2 O2 2.537(2) 8_644
Ce2 O2 2.537(2) 9_654
Ce2 O2 2.537(2) 7_544
Ce2 O1 2.590(2) 9_654
Ce2 O1 2.590(2) 8_644
Ce2 O1 2.591(2) 7_544
Na1 O2 2.394(2) 16_656
Na1 O2 2.394(2) .
Na1 O2 2.394(2) 3_665
Na1 O2 2.394(2) 18_546
Na1 O2 2.394(2) 2_655
Na1 O2 2.394(2) 17_556
N1 H1 0.8600 .
O1 Ce2 2.591(2) 4_455
O2 Ce2 2.537(2) 4_455
